data_7113931
loop_
_publ_author_name
'Angel Manu Martinez'
'Nuria Rodriguez'
'Ramon Gomez Arrayas'
'Juan C. Carretero'

_publ_section_title
;
 Synthesis of alkylidene pyrrolo[3,4-b]pyridin-7-one derivatives via
 RhIII-catalyzed cascade oxidative alkenylation/annulation of
 picolinamides
;
_journal_name_full Chem.Commun.
_journal_page_first 6105
_journal_paper_doi 10.1039/C4CC02322F
_journal_volume 50
_journal_year 2014
_chemical_formula_sum 'C23 H26 Cl N2 O Rh'
_chemical_formula_weight 484.82
_chemical_name_common rgz1456
_space_group_crystal_system triclinic
_space_group_IT_number 2
_space_group_name_Hall '-P 1'
_space_group_name_H-M_alt 'P -1'
_symmetry_space_group_name_Hall '-P 1'
_symmetry_space_group_name_H-M 'P -1'
_atom_sites_solution_hydrogens geom
_atom_sites_solution_primary direct
_atom_sites_solution_secondary difmap
_cell_angle_alpha 80.4470(10)
_cell_angle_beta 75.5470(10)
_cell_angle_gamma 72.9940(10)
_cell_formula_units_Z 2
_cell_length_a 7.66000(10)
_cell_length_b 10.1287(2)
_cell_length_c 15.0794(3)
_cell_measurement_reflns_used 9932
_cell_measurement_temperature 296.(2)
_cell_measurement_theta_max 28.1101
_cell_measurement_theta_min 2.6510
_cell_volume 1077.91(3)
_computing_cell_refinement 'SAINT V7.68A (Bruker AXS, 2009)'
_computing_data_collection 'Bruker Instrument Service v2010.9.0.0'
_computing_data_reduction 'SAINT V7.68A (Bruker AXS, 2009)'
_computing_structure_refinement 'SHELXL-97 (Sheldrick, 2008)'
_computing_structure_solution 'SHELXS-97 (Sheldrick, 2008)'
_diffrn_ambient_temperature 296.(2)
_diffrn_detector_area_resol_mean 8.3333
_diffrn_measured_fraction_theta_full 1.000
_diffrn_measured_fraction_theta_max 1.000
_diffrn_radiation_wavelength 0.71073
_diffrn_reflns_av_R_equivalents 0.0268
_diffrn_reflns_av_sigmaI/netI 0.0123
_diffrn_reflns_limit_h_max 9
_diffrn_reflns_limit_h_min -9
_diffrn_reflns_limit_k_max 12
_diffrn_reflns_limit_k_min -12
_diffrn_reflns_limit_l_max 18
_diffrn_reflns_limit_l_min -18
_diffrn_reflns_number 39981
_diffrn_reflns_theta_full 25.35
_diffrn_reflns_theta_max 25.35
_diffrn_reflns_theta_min 1.40
_exptl_absorpt_coefficient_mu 0.932
_exptl_absorpt_correction_T_max 0.86
_exptl_absorpt_correction_T_min 0.80
_exptl_absorpt_correction_type multi-scan
_exptl_absorpt_process_details sadabs
_exptl_crystal_colour 'clear light orange'
_exptl_crystal_density_diffrn 1.494
_exptl_crystal_density_method 'not measured'
_exptl_crystal_description prismatic
_exptl_crystal_F_000 496
_exptl_crystal_size_max 0.210
_exptl_crystal_size_mid 0.190
_exptl_crystal_size_min 0.170
_refine_diff_density_max 0.607
_refine_diff_density_min -0.309
_refine_ls_extinction_method none
_refine_ls_goodness_of_fit_ref 1.004
_refine_ls_hydrogen_treatment refxyz
_refine_ls_matrix_type full
_refine_ls_number_parameters 258
_refine_ls_number_reflns 3940
_refine_ls_number_restraints 0
_refine_ls_restrained_S_all 1.004
_refine_ls_R_factor_all 0.0226
_refine_ls_R_factor_gt 0.0201
_refine_ls_shift/su_max 0.001
_refine_ls_shift/su_mean 0.000
_refine_ls_structure_factor_coef Fsqd
_refine_ls_weighting_details 'calc w=1/[\s^2^(Fo^2^)+(0.0481P)^2^+0.5725P] where P=(Fo^2^+2Fc^2^)/3'
_refine_ls_weighting_scheme calc
_refine_ls_wR_factor_gt 0.0583
_refine_ls_wR_factor_ref 0.0707
_reflns_number_gt 3707
_reflns_number_total 3940
_reflns_threshold_expression >2sigma(I)
_cod_data_source_file c4cc02322f2.cif
_cod_data_source_block I
_cod_database_code 7113931

loop_
_space_group_symop_operation_xyz
'x, y, z'
'-x, -y, -z'

loop_
_atom_site_type_symbol
_atom_site_label
_atom_site_fract_x
_atom_site_fract_y
_atom_site_fract_z
_atom_site_U_iso_or_equiv
_atom_site_adp_type
_atom_site_calc_flag
_atom_site_refinement_flags
_atom_site_occupancy
C C1 0.3025(4) 0.1434(3) 0.48170(18) 0.0517(6) Uani d . 1
H H1 0.2901 0.0587 0.4716 0.062 Uiso calc R 1
C C2 0.3166(4) 0.1604(3) 0.56814(19) 0.0615(7) Uani d . 1
H H2 0.3141 0.0885 0.6153 0.074 Uiso calc R 1
C C3 0.3342(4) 0.2851(3) 0.58348(19) 0.0637(8) Uani d . 1
H H3 0.3429 0.2997 0.6413 0.076 Uiso calc R 1
C C4 0.3386(4) 0.3881(3) 0.5117(2) 0.0575(7) Uani d . 1
H H4 0.3499 0.4736 0.5207 0.069 Uiso calc R 1
C C5 0.3264(3) 0.3643(2) 0.42622(17) 0.0423(5) Uani d . 1
C C6 0.3517(4) 0.4668(2) 0.34274(18) 0.0471(6) Uani d . 1
C C7 0.3914(3) 0.5053(3) 0.18160(18) 0.0475(6) Uani d . 1
H H7A 0.4427 0.4423 0.134 0.057 Uiso calc R 1
H H7B 0.4918 0.5409 0.188 0.057 Uiso calc R 1
C C8 0.2423(3) 0.6258(2) 0.14935(16) 0.0411(5) Uani d . 1
C C9 0.0964(4) 0.7018(3) 0.21089(18) 0.0478(6) Uani d . 1
H H9 0.0848 0.6767 0.2738 0.057 Uiso calc R 1
C C10 -0.0323(4) 0.8157(3) 0.1785(2) 0.0575(7) Uani d . 1
H H10 -0.1305 0.866 0.2201 0.069 Uiso calc R 1
C C11 -0.0166(4) 0.8546(3) 0.0863(2) 0.0623(7) Uani d . 1
H H11 -0.103 0.9314 0.0654 0.075 Uiso calc R 1
C C12 0.1272(5) 0.7799(3) 0.0246(2) 0.0637(8) Uani d . 1
H H12 0.1382 0.8056 -0.0383 0.076 Uiso calc R 1
C C13 0.2556(4) 0.6662(3) 0.05633(18) 0.0526(6) Uani d . 1
H H13 0.3528 0.616 0.0143 0.063 Uiso calc R 1
C C14 0.0164(3) 0.1947(3) 0.30334(19) 0.0506(6) Uani d . 1
C C15 0.0385(4) 0.2853(3) 0.2211(2) 0.0576(7) Uani d . 1
C C16 0.1944(4) 0.2152(4) 0.15664(19) 0.0635(8) Uani d . 1
C C17 0.2583(4) 0.0778(4) 0.1984(2) 0.0629(8) Uani d . 1
C C18 0.1527(4) 0.0650(3) 0.2885(2) 0.0531(6) Uani d . 1
C C19 -0.1320(5) 0.2283(5) 0.3878(2) 0.0826(11) Uani d . 1
H H19A -0.187 0.3267 0.385 0.124 Uiso calc R 1
H H19B -0.0779 0.1983 0.4412 0.124 Uiso calc R 1
H H19C -0.2264 0.1816 0.3917 0.124 Uiso calc R 1
C C20 -0.0871(5) 0.4257(4) 0.2034(4) 0.1023(15) Uani d . 1
H H20A -0.022 0.478 0.154 0.153 Uiso calc R 1
H H20B -0.1243 0.473 0.258 0.153 Uiso calc R 1
H H20C -0.1959 0.4166 0.1868 0.153 Uiso calc R 1
C C21 0.2660(7) 0.2699(6) 0.0590(2) 0.121(2) Uani d . 1
H H21A 0.2223 0.2314 0.0173 0.181 Uiso calc R 1
H H21B 0.4001 0.2439 0.0454 0.181 Uiso calc R 1
H H21C 0.2211 0.3692 0.0521 0.181 Uiso calc R 1
C C22 0.4122(5) -0.0378(5) 0.1539(3) 0.1112(18) Uani d . 1
H H22A 0.4722 -0.098 0.2001 0.167 Uiso calc R 1
H H22B 0.5021 0.0006 0.109 0.167 Uiso calc R 1
H H22C 0.3603 -0.0898 0.1245 0.167 Uiso calc R 1
C C23 0.1659(7) -0.0648(4) 0.3543(3) 0.0935(13) Uani d . 1
H H23A 0.075 -0.1101 0.3496 0.14 Uiso calc R 1
H H23B 0.1423 -0.0412 0.416 0.14 Uiso calc R 1
H H23C 0.2888 -0.1262 0.3392 0.14 Uiso calc R 1
Cl Cl1 0.62496(8) 0.14596(6) 0.23925(5) 0.04952(15) Uani d . 1
N N1 0.3060(3) 0.2433(2) 0.41151(13) 0.0401(4) Uani d . 1
N N2 0.3306(3) 0.42658(19) 0.26795(14) 0.0397(4) Uani d . 1
O O1 0.3947(4) 0.5730(2) 0.34926(16) 0.0722(6) Uani d . 1
Rh Rh1 0.28969(2) 0.229797(16) 0.275822(11) 0.03537(8) Uani d . 1

loop_
_atom_site_aniso_label
_atom_site_aniso_U_11
_atom_site_aniso_U_22
_atom_site_aniso_U_33
_atom_site_aniso_U_12
_atom_site_aniso_U_13
_atom_site_aniso_U_23
C1 0.0596(16) 0.0501(14) 0.0480(14) -0.0191(12) -0.0102(12) -0.0055(11)
C2 0.0674(18) 0.0727(19) 0.0432(14) -0.0194(15) -0.0116(13) -0.0008(13)
C3 0.0723(19) 0.082(2) 0.0423(14) -0.0208(16) -0.0158(13) -0.0162(14)
C4 0.0644(17) 0.0599(16) 0.0565(16) -0.0148(13) -0.0176(13) -0.0243(13)
C5 0.0397(12) 0.0424(12) 0.0476(13) -0.0069(9) -0.0124(10) -0.0143(10)
C6 0.0480(13) 0.0392(12) 0.0587(15) -0.0085(10) -0.0183(11) -0.0121(11)
C7 0.0374(12) 0.0451(13) 0.0534(14) -0.0038(10) -0.0063(10) -0.0041(11)
C8 0.0381(12) 0.0384(12) 0.0460(13) -0.0104(9) -0.0062(10) -0.0053(10)
C9 0.0492(14) 0.0433(13) 0.0438(13) -0.0038(10) -0.0058(10) -0.0066(10)
C10 0.0527(15) 0.0451(14) 0.0619(17) 0.0016(11) -0.0052(12) -0.0074(12)
C11 0.0586(17) 0.0503(15) 0.0706(19) -0.0042(13) -0.0215(14) 0.0082(13)
C12 0.075(2) 0.0648(18) 0.0471(15) -0.0175(15) -0.0162(14) 0.0098(13)
C13 0.0520(15) 0.0536(15) 0.0458(14) -0.0114(12) -0.0008(11) -0.0061(11)
C14 0.0374(12) 0.0683(16) 0.0565(15) -0.0241(12) -0.0062(11) -0.0220(13)
C15 0.0417(14) 0.0631(16) 0.081(2) -0.0172(12) -0.0314(13) -0.0100(14)
C16 0.0610(17) 0.106(3) 0.0450(14) -0.0496(18) -0.0117(13) -0.0170(15)
C17 0.0451(14) 0.084(2) 0.0749(19) -0.0237(14) -0.0052(13) -0.0494(17)
C18 0.0539(15) 0.0550(15) 0.0629(16) -0.0249(12) -0.0138(13) -0.0196(12)
C19 0.0522(17) 0.125(3) 0.080(2) -0.0388(19) 0.0113(16) -0.047(2)
C20 0.072(2) 0.078(2) 0.175(5) -0.0172(19) -0.074(3) 0.008(3)
C21 0.141(4) 0.225(6) 0.0461(18) -0.128(4) -0.019(2) -0.007(3)
C22 0.067(2) 0.132(4) 0.150(4) -0.021(2) 0.006(2) -0.110(3)
C23 0.127(3) 0.063(2) 0.119(3) -0.051(2) -0.053(3) 0.001(2)
Cl1 0.0332(3) 0.0482(3) 0.0652(4) -0.0030(2) -0.0102(3) -0.0147(3)
N1 0.0387(10) 0.0427(10) 0.0426(10) -0.0103(8) -0.0103(8) -0.0122(8)
N2 0.0382(10) 0.0351(9) 0.0452(11) -0.0050(8) -0.0115(8) -0.0070(8)
O1 0.1062(18) 0.0501(11) 0.0810(14) -0.0357(11) -0.0402(13) -0.0051(10)
Rh1 0.03038(11) 0.03937(12) 0.03960(12) -0.00919(8) -0.00747(7) -0.01289(8)

loop_
_atom_type_symbol
_atom_type_description
_atom_type_scat_dispersion_real
_atom_type_scat_dispersion_imag
_atom_type_scat_source
C C 0.0033 0.0016 'International Tables Vol C Tables 4.2.6.8 and 6.1.1.4'
H H 0.0000 0.0000 'International Tables Vol C Tables 4.2.6.8 and 6.1.1.4'
N N 0.0061 0.0033 'International Tables Vol C Tables 4.2.6.8 and 6.1.1.4'
O O 0.0106 0.0060 'International Tables Vol C Tables 4.2.6.8 and 6.1.1.4'
Cl Cl 0.1484 0.1585 'International Tables Vol C Tables 4.2.6.8 and 6.1.1.4'
Rh Rh -1.1178 0.9187 'International Tables Vol C Tables 4.2.6.8 and 6.1.1.4'

loop_
_geom_angle_atom_site_label_1
_geom_angle_atom_site_label_2
_geom_angle_atom_site_label_3
_geom_angle
N1 C1 C2 122.9(3)
N1 C1 H1 118.6
C2 C1 H1 118.6
C1 C2 C3 118.8(3)
C1 C2 H2 120.6
C3 C2 H2 120.6
C4 C3 C2 118.7(3)
C4 C3 H3 120.7
C2 C3 H3 120.7
C3 C4 C5 119.8(3)
C3 C4 H4 120.1
C5 C4 H4 120.1
N1 C5 C4 121.5(2)
N1 C5 C6 116.0(2)
C4 C5 C6 122.3(2)
O1 C6 N2 127.5(3)
O1 C6 C5 119.3(2)
N2 C6 C5 113.1(2)
N2 C7 C8 115.8(2)
N2 C7 H7A 108.3
C8 C7 H7A 108.3
N2 C7 H7B 108.3
C8 C7 H7B 108.3
H7A C7 H7B 107.4
C13 C8 C9 118.5(2)
C13 C8 C7 119.6(2)
C9 C8 C7 121.8(2)
C8 C9 C10 119.9(2)
C8 C9 H9 120.0
C10 C9 H9 120.0
C11 C10 C9 120.8(3)
C11 C10 H10 119.6
C9 C10 H10 119.6
C10 C11 C12 119.8(3)
C10 C11 H11 120.1
C12 C11 H11 120.1
C11 C12 C13 119.7(3)
C11 C12 H12 120.2
C13 C12 H12 120.2
C8 C13 C12 121.3(2)
C8 C13 H13 119.4
C12 C13 H13 119.4
C15 C14 C18 108.2(2)
C15 C14 C19 125.1(3)
C18 C14 C19 126.6(3)
C15 C14 Rh1 71.46(14)
C18 C14 Rh1 71.70(14)
C19 C14 Rh1 125.41(19)
C16 C15 C14 108.1(3)
C16 C15 C20 125.9(3)
C14 C15 C20 125.8(3)
C16 C15 Rh1 69.70(15)
C14 C15 Rh1 70.18(14)
C20 C15 Rh1 128.6(2)
C15 C16 C17 106.9(2)
C15 C16 C21 126.7(4)
C17 C16 C21 126.1(4)
C15 C16 Rh1 71.73(15)
C17 C16 Rh1 72.05(16)
C21 C16 Rh1 126.3(2)
C18 C17 C16 109.3(3)
C18 C17 C22 124.4(4)
C16 C17 C22 126.3(3)
C18 C17 Rh1 71.20(14)
C16 C17 Rh1 69.37(15)
C22 C17 Rh1 126.5(2)
C17 C18 C14 107.4(3)
C17 C18 C23 126.6(3)
C14 C18 C23 125.7(3)
C17 C18 Rh1 71.18(15)
C14 C18 Rh1 69.75(14)
C23 C18 Rh1 129.0(2)
C14 C19 H19A 109.5
C14 C19 H19B 109.5
H19A C19 H19B 109.5
C14 C19 H19C 109.5
H19A C19 H19C 109.5
H19B C19 H19C 109.5
C15 C20 H20A 109.5
C15 C20 H20B 109.5
H20A C20 H20B 109.5
C15 C20 H20C 109.5
H20A C20 H20C 109.5
H20B C20 H20C 109.5
C16 C21 H21A 109.5
C16 C21 H21B 109.5
H21A C21 H21B 109.5
C16 C21 H21C 109.5
H21A C21 H21C 109.5
H21B C21 H21C 109.5
C17 C22 H22A 109.5
C17 C22 H22B 109.5
H22A C22 H22B 109.5
C17 C22 H22C 109.5
H22A C22 H22C 109.5
H22B C22 H22C 109.5
C18 C23 H23A 109.5
C18 C23 H23B 109.5
H23A C23 H23B 109.5
C18 C23 H23C 109.5
H23A C23 H23C 109.5
H23B C23 H23C 109.5
C5 N1 C1 118.2(2)
C5 N1 Rh1 115.12(16)
C1 N1 Rh1 126.62(17)
C6 N2 C7 115.8(2)
C6 N2 Rh1 118.33(16)
C7 N2 Rh1 123.42(16)
N2 Rh1 N1 77.06(8)
N2 Rh1 C16 109.05(11)
N1 Rh1 C16 163.90(10)
N2 Rh1 C14 122.73(9)
N1 Rh1 C14 99.19(9)
C16 Rh1 C14 64.84(10)
N2 Rh1 C15 99.50(9)
N1 Rh1 C15 126.84(10)
C16 Rh1 C15 38.57(12)
C14 Rh1 C15 38.36(11)
N2 Rh1 C17 145.08(12)
N1 Rh1 C17 137.81(11)
C16 Rh1 C17 38.58(13)
C14 Rh1 C17 63.64(10)
C15 Rh1 C17 63.61(11)
N2 Rh1 C18 161.19(10)
N1 Rh1 C18 104.68(9)
C16 Rh1 C18 64.62(11)
C14 Rh1 C18 38.55(10)
C15 Rh1 C18 64.12(11)
C17 Rh1 C18 37.62(11)
N2 Rh1 Cl1 86.44(5)
N1 Rh1 Cl1 88.41(5)
C16 Rh1 Cl1 106.59(9)
C14 Rh1 Cl1 150.78(8)
C15 Rh1 Cl1 144.74(9)
C17 Rh1 Cl1 91.88(7)
C18 Rh1 Cl1 112.24(8)

loop_
_geom_bond_atom_site_label_1
_geom_bond_atom_site_label_2
_geom_bond_distance
C1 N1 1.339(3)
C1 C2 1.377(4)
C1 H1 0.93
C2 C3 1.371(4)
C2 H2 0.93
C3 C4 1.375(4)
C3 H3 0.93
C4 C5 1.380(4)
C4 H4 0.93
C5 N1 1.340(3)
C5 C6 1.504(4)
C6 O1 1.239(3)
C6 N2 1.321(3)
C7 N2 1.455(3)
C7 C8 1.515(3)
C7 H7A 0.97
C7 H7B 0.97
C8 C13 1.381(4)
C8 C9 1.385(3)
C9 C10 1.389(4)
C9 H9 0.93
C10 C11 1.365(4)
C10 H10 0.93
C11 C12 1.374(4)
C11 H11 0.93
C12 C13 1.383(4)
C12 H12 0.93
C13 H13 0.93
C14 C15 1.420(4)
C14 C18 1.430(4)
C14 C19 1.492(4)
C14 Rh1 2.152(2)
C15 C16 1.424(4)
C15 C20 1.491(4)
C15 Rh1 2.169(2)
C16 C17 1.427(5)
C16 C21 1.510(5)
C16 Rh1 2.143(3)
C17 C18 1.404(4)
C17 C22 1.506(4)
C17 Rh1 2.178(2)
C18 C23 1.504(5)
C18 Rh1 2.178(2)
C19 H19A 0.96
C19 H19B 0.96
C19 H19C 0.96
C20 H20A 0.96
C20 H20B 0.96
C20 H20C 0.96
C21 H21A 0.96
C21 H21B 0.96
C21 H21C 0.96
C22 H22A 0.96
C22 H22B 0.96
C22 H22C 0.96
C23 H23A 0.96
C23 H23B 0.96
C23 H23C 0.96
Cl1 Rh1 2.4070(6)
N1 Rh1 2.1099(19)
N2 Rh1 2.0865(19)
